data_8106219
loop_
_publ_author_name
'Zhao, Ying'
'Wang, San-Tai'

_publ_section_title
;
 Crystal structure of
 catena-poly[bis(\m2-1,4-bis(triazol-1-ylmethyl)benzene-\k2
 N:N&#x2032;)-bis(5-tert-butyl-isophthalate-\kO)copper(II)]tetrahydrate,
 C36H46CuN6O12
;
_journal_issue 4
_journal_name_full 'Zeitschrift f\"ur Kristallographie - New Crystal Structures'
_journal_page_first 569
_journal_page_last 570
_journal_paper_doi 10.1515/ncrs-2017-0325
_journal_volume 233
_journal_year 2018
_chemical_formula_moiety 'C36 H38 Cu N6 O8, 4(H2 O)'
_chemical_formula_sum 'C36 H46 Cu N6 O12'
_chemical_formula_weight 818.33
_space_group_crystal_system triclinic
_space_group_IT_number 2
_space_group_name_Hall '-P 1'
_space_group_name_H-M_alt 'P -1'
_atom_sites_solution_hydrogens mixed
_atom_sites_solution_primary direct
_cell_angle_alpha 63.165(2)
_cell_angle_beta 82.979(2)
_cell_angle_gamma 80.932(2)
_cell_formula_units_Z 1
_cell_length_a 8.3759(18)
_cell_length_b 10.749(2)
_cell_length_c 11.873(3)
_cell_measurement_reflns_used 1639
_cell_measurement_temperature 296(2)
_cell_measurement_theta_max 0.000
_cell_measurement_theta_min 0.000
_cell_volume 940.3(4)
_computing_cell_refinement 'SAINT v7.34A (Bruker, 200?)'
_computing_data_collection 'Bruker SMART'
_computing_data_reduction 'SAINT v7.34A (Bruker, 200?)'
_computing_molecular_graphics 'Olex2 (Dolomanov et al., 2009)'
_computing_publication_material 'Olex2 (Dolomanov et al., 2009)'
_computing_structure_refinement 'ShelXL (Sheldrick, 2015)'
_computing_structure_solution 'ShelXS (Sheldrick, 2008)'
_diffrn_ambient_temperature 296.15
_diffrn_measured_fraction_theta_full 0.989
_diffrn_measured_fraction_theta_max 0.988
_diffrn_measurement_device_type 'CCD area detector'
_diffrn_measurement_method 'phi and omega scans'
_diffrn_radiation_monochromator graphite
_diffrn_radiation_type MoK\a
_diffrn_radiation_wavelength 0.71073
_diffrn_reflns_av_R_equivalents 0.0344
_diffrn_reflns_av_unetI/netI 0.0568
_diffrn_reflns_Laue_measured_fraction_full 0.989
_diffrn_reflns_Laue_measured_fraction_max 0.988
_diffrn_reflns_limit_h_max 10
_diffrn_reflns_limit_h_min -10
_diffrn_reflns_limit_k_max 12
_diffrn_reflns_limit_k_min -13
_diffrn_reflns_limit_l_max 14
_diffrn_reflns_limit_l_min -14
_diffrn_reflns_number 7111
_diffrn_reflns_point_group_measured_fraction_full 0.989
_diffrn_reflns_point_group_measured_fraction_max 0.988
_diffrn_reflns_theta_full 25.242
_diffrn_reflns_theta_max 25.498
_diffrn_reflns_theta_min 2.467
_exptl_absorpt_coefficient_mu 0.652
_exptl_absorpt_correction_T_max 0.9259
_exptl_absorpt_correction_T_min 0.7992
_exptl_absorpt_correction_type none
_exptl_absorpt_process_details sadabs
_exptl_crystal_colour 'clear light blue'
_exptl_crystal_colour_lustre clear
_exptl_crystal_colour_modifier light
_exptl_crystal_colour_primary blue
_exptl_crystal_density_diffrn 1.445
_exptl_crystal_density_meas .
_exptl_crystal_density_method 'not measured'
_exptl_crystal_description block
_exptl_crystal_F_000 429
_exptl_crystal_size_max 0.36
_exptl_crystal_size_mid 0.21
_exptl_crystal_size_min 0.12
_refine_diff_density_max 0.422
_refine_diff_density_min -0.590
_refine_diff_density_rms 0.059
_refine_ls_extinction_coef .
_refine_ls_extinction_method none
_refine_ls_goodness_of_fit_ref 1.025
_refine_ls_hydrogen_treatment constr
_refine_ls_matrix_type full
_refine_ls_number_parameters 267
_refine_ls_number_reflns 3463
_refine_ls_number_restraints 21
_refine_ls_restrained_S_all 1.025
_refine_ls_R_factor_all 0.0687
_refine_ls_R_factor_gt 0.0460
_refine_ls_shift/su_max 0.000
_refine_ls_shift/su_mean 0.000
_refine_ls_structure_factor_coef Fsqd
_refine_ls_weighting_details 'w=1/[\s^2^(Fo^2^)+(0.0494P)^2^+0.2670P] where P=(Fo^2^+2Fc^2^)/3'
_refine_ls_weighting_scheme calc
_refine_ls_wR_factor_gt 0.0994
_refine_ls_wR_factor_ref 0.1107
_reflns_Friedel_coverage 0.000
_reflns_Friedel_fraction_full .
_reflns_Friedel_fraction_max .
_reflns_number_gt 2608
_reflns_number_total 3463
_reflns_threshold_expression 'I > 2\s(I)'
_cod_data_source_file suppl_ncrs-2017-0325_suppl.cif
_cod_data_source_block a
_cod_original_cell_volume 940.3(3)
_cod_database_code 8106219
_shelx_space_group_comment
;
The symmetry employed for this shelxl refinement is uniquely defined
by the following loop, which should always be used as a source of
symmetry information in preference to the above space-group names.
They are only intended as comments.
;
_shelx_estimated_absorpt_t_max 0.926
_shelx_estimated_absorpt_t_min 0.799
_olex2_refinement_description
;
1. Fixed Uiso
 At 1.2 times of:
  All C(H) groups, All C(H,H) groups
 At 1.5 times of:
  All C(H,H,H) groups, All O(H) groups, All O(H,H) groups
2. Restrained distances
 C9-C10 = C9-C11 = C9-C12 = C9-C10' = C9-C11' = C9-C12'
 1.53 with sigma of 0.01
 C10-C11 \\sim C11-C12 \\sim C12-C10 \\sim C10'-C11' \\sim C11'-C12' \\sim
C12'-C10'
 with sigma of 0.01
3. Uiso/Uaniso restraints and constraints
Uanis(C10) = Uanis(C10')
Uanis(C11) = Uanis(C11')
Uanis(C12) = Uanis(C12')
4. Others
 Sof(C10')=Sof(H10D)=Sof(H10E)=Sof(H10F)=Sof(C11')=Sof(H11D)=Sof(H11E)=
 Sof(H11F)=Sof(C12')=Sof(H12D)=Sof(H12E)=Sof(H12F)=1-FVAR(1)
 Sof(C10)=Sof(H10A)=Sof(H10B)=Sof(H10C)=Sof(C11)=Sof(H11A)=Sof(H11B)=Sof(H11C)=
 Sof(C12)=Sof(H12A)=Sof(H12B)=Sof(H12C)=FVAR(1)
5.a Riding coordinates:
 O5(H5A,H5B), O6(H6A,H6B)
5.b Secondary CH2 refined with riding coordinates:
 C15(H15A,H15B)
5.c Aromatic/amide H refined with riding coordinates:
 C2(H2), C4(H4), C6(H6), C13(H13), C14(H14), C17(H17), C18(H18)
5.d Idealised Me refined as rotating group:
 C10(H10A,H10B,H10C), C11(H11A,H11B,H11C), C12(H12A,H12B,H12C), C10'(H10D,H10E,
 H10F), C11'(H11D,H11E,H11F), C12'(H12D,H12E,H12F)
5.e Idealised tetrahedral OH refined as rotating group:
 O3(H3)
;
_olex2_submission_special_instructions 'No special instructions were received'

loop_
_space_group_symop_operation_xyz
'x, y, z'
'-x, -y, -z'

loop_
_atom_site_label
_atom_site_type_symbol
_atom_site_fract_x
_atom_site_fract_y
_atom_site_fract_z
_atom_site_U_iso_or_equiv
_atom_site_adp_type
_atom_site_occupancy
_atom_site_site_symmetry_order
_atom_site_calc_flag
_atom_site_refinement_flags_posn
_atom_site_refinement_flags_adp
_atom_site_refinement_flags_occupancy
_atom_site_disorder_assembly
_atom_site_disorder_group
C10 C -0.0542(12) 0.5563(5) 0.8344(5) 0.082(3) Uani 0.776(12) 1 d D . . A 1
H10A H -0.1116 0.5722 0.9027 0.123 Uiso 0.776(12) 1 calc GR . . A 1
H10B H 0.0569 0.5224 0.8538 0.123 Uiso 0.776(12) 1 calc GR . . A 1
H10C H -0.1027 0.4880 0.8229 0.123 Uiso 0.776(12) 1 calc GR . . A 1
C11 C 0.0353(8) 0.7931(9) 0.7275(8) 0.071(2) Uani 0.776(12) 1 d D . . A 1
H11A H 0.0035 0.7958 0.8069 0.107 Uiso 0.776(12) 1 calc GR . . A 1
H11B H 0.0159 0.8857 0.6598 0.107 Uiso 0.776(12) 1 calc GR . . A 1
H11C H 0.1484 0.7599 0.7256 0.107 Uiso 0.776(12) 1 calc GR . . A 1
C12 C -0.2386(6) 0.7573(10) 0.6947(7) 0.082(3) Uani 0.776(12) 1 d D . . A 1
H12A H -0.2971 0.6991 0.6767 0.123 Uiso 0.776(12) 1 calc GR . . A 1
H12B H -0.2450 0.8499 0.6258 0.123 Uiso 0.776(12) 1 calc GR . . A 1
H12C H -0.2849 0.7624 0.7708 0.123 Uiso 0.776(12) 1 calc GR . . A 1
C10' C -0.149(3) 0.5696(17) 0.803(2) 0.082(3) Uani 0.224(12) 1 d D . . A 2
H10D H -0.1918 0.5826 0.8761 0.123 Uiso 0.224(12) 1 calc GR . . A 2
H10E H -0.0734 0.4859 0.8283 0.123 Uiso 0.224(12) 1 calc GR . . A 2
H10F H -0.2354 0.5611 0.7618 0.123 Uiso 0.224(12) 1 calc GR . . A 2
C11' C 0.059(2) 0.721(3) 0.783(2) 0.071(2) Uani 0.224(12) 1 d D . . A 2
H11D H 0.0030 0.7369 0.8515 0.107 Uiso 0.224(12) 1 calc GR . . A 2
H11E H 0.1117 0.8013 0.7263 0.107 Uiso 0.224(12) 1 calc GR . . A 2
H11F H 0.1380 0.6400 0.8157 0.107 Uiso 0.224(12) 1 calc GR . . A 2
C12' C -0.191(2) 0.8257(18) 0.667(2) 0.082(3) Uani 0.224(12) 1 d D . . A 2
H12D H -0.2677 0.8145 0.6192 0.123 Uiso 0.224(12) 1 calc GR . . A 2
H12E H -0.1382 0.9079 0.6138 0.123 Uiso 0.224(12) 1 calc GR . . A 2
H12F H -0.2454 0.8355 0.7384 0.123 Uiso 0.224(12) 1 calc GR . . A 2
Cu1 Cu 0.0000 1.0000 0.0000 0.03101(18) Uani 1 2 d S T P . .
O1 O 0.0614(2) 0.82443(19) 0.14903(18) 0.0350(5) Uani 1 1 d . . . . .
O2 O -0.1050(3) 0.9508(2) 0.2261(2) 0.0449(6) Uani 1 1 d . . . . .
O3 O 0.4119(3) 0.4164(2) 0.4332(2) 0.0484(6) Uani 1 1 d . . . . .
H3 H 0.4621 0.3388 0.4500 0.073 Uiso 1 1 calc GR . . . .
O4 O 0.3551(3) 0.3237(2) 0.6408(2) 0.0538(6) Uani 1 1 d . . . . .
O5 O 0.4165(3) 0.8289(2) 0.5155(2) 0.0643(7) Uani 1 1 d . . . . .
H5A H 0.4286 0.8549 0.5714 0.096 Uiso 1 1 d R . . . .
H5B H 0.4745 0.8855 0.4564 0.096 Uiso 1 1 d R . . . .
O6 O 0.6024(3) 0.0302(2) 0.3218(2) 0.0567(6) Uani 1 1 d . . . . .
H6A H 0.6957 0.0011 0.3000 0.085 Uiso 1 1 d R . . . .
H6B H 0.5850 0.0677 0.2436 0.085 Uiso 1 1 d R . . . .
N1 N 0.2010(3) 1.0718(2) 0.0155(2) 0.0338(6) Uani 1 1 d . . . . .
N2 N 0.4067(3) 1.1899(2) -0.0295(2) 0.0335(6) Uani 1 1 d . . . . .
N3 N 0.4213(3) 1.0921(3) 0.0920(2) 0.0432(7) Uani 1 1 d . . . . .
C1 C 0.0450(4) 0.7440(3) 0.3725(3) 0.0331(7) Uani 1 1 d . . . . .
C2 C 0.1642(3) 0.6317(3) 0.3899(3) 0.0341(7) Uani 1 1 d . . . . .
H2 H 0.2137 0.6187 0.3208 0.041 Uiso 1 1 calc R . . . .
C3 C 0.2080(3) 0.5399(3) 0.5107(3) 0.0335(7) Uani 1 1 d . . . . .
C4 C 0.1326(4) 0.5610(3) 0.6127(3) 0.0373(7) Uani 1 1 d . . . . .
H4 H 0.1628 0.4982 0.6937 0.045 Uiso 1 1 calc R . . . .
C5 C 0.0148(4) 0.6715(3) 0.5982(3) 0.0346(7) Uani 1 1 d . . . . .
C6 C -0.0260(4) 0.7625(3) 0.4760(3) 0.0367(7) Uani 1 1 d . . . . .
H6 H -0.1039 0.8389 0.4630 0.044 Uiso 1 1 calc R . . . .
C7 C -0.0056(4) 0.8457(3) 0.2431(3) 0.0355(7) Uani 1 1 d . . . . .
C8 C 0.3309(4) 0.4157(3) 0.5363(3) 0.0378(7) Uani 1 1 d . . . . .
C9 C -0.0624(4) 0.6951(3) 0.7119(3) 0.0439(8) Uani 1 1 d D . . . .
C13 C 0.2761(4) 1.1762(3) -0.0732(3) 0.0368(7) Uani 1 1 d . . . . .
H13 H 0.2417 1.2319 -0.1545 0.044 Uiso 1 1 calc R . . . .
C14 C 0.2952(4) 1.0240(3) 0.1152(3) 0.0382(7) Uani 1 1 d . . . . .
H14 H 0.2724 0.9498 0.1929 0.046 Uiso 1 1 calc R . . . .
C15 C 0.5268(4) 1.2908(3) -0.0952(3) 0.0421(8) Uani 1 1 d . . . . .
H15A H 0.5100 1.3377 -0.1850 0.051 Uiso 1 1 calc R . . . .
H15B H 0.6349 1.2405 -0.0837 0.051 Uiso 1 1 calc R . . . .
C16 C 0.5130(4) 1.3991(3) -0.0452(3) 0.0367(7) Uani 1 1 d . . . . .
C17 C 0.4263(4) 1.5278(3) -0.1066(3) 0.0489(9) Uani 1 1 d . . . . .
H17 H 0.3764 1.5486 -0.1798 0.059 Uiso 1 1 calc R . . . .
C18 C 0.4118(4) 1.6277(3) -0.0611(3) 0.0498(9) Uani 1 1 d . . . . .
H18 H 0.3504 1.7137 -0.1032 0.060 Uiso 1 1 calc R . . . .

loop_
_atom_site_aniso_label
_atom_site_aniso_U_11
_atom_site_aniso_U_22
_atom_site_aniso_U_33
_atom_site_aniso_U_23
_atom_site_aniso_U_13
_atom_site_aniso_U_12
C10 0.116(7) 0.080(4) 0.043(3) -0.027(3) 0.028(4) -0.015(4)
C11 0.076(4) 0.091(5) 0.080(5) -0.065(4) 0.016(3) -0.031(4)
C12 0.041(3) 0.157(7) 0.073(4) -0.079(5) 0.001(3) 0.004(4)
C10' 0.116(7) 0.080(4) 0.043(3) -0.027(3) 0.028(4) -0.015(4)
C11' 0.076(4) 0.091(5) 0.080(5) -0.065(4) 0.016(3) -0.031(4)
C12' 0.041(3) 0.157(7) 0.073(4) -0.079(5) 0.001(3) 0.004(4)
Cu1 0.0330(3) 0.0304(3) 0.0299(3) -0.0114(2) -0.0019(2) -0.0104(2)
O1 0.0368(12) 0.0353(12) 0.0308(11) -0.0117(9) -0.0008(9) -0.0081(9)
O2 0.0505(14) 0.0374(12) 0.0441(13) -0.0170(10) -0.0046(11) 0.0011(11)
O3 0.0548(15) 0.0422(13) 0.0450(14) -0.0199(11) 0.0044(11) 0.0002(11)
O4 0.0612(16) 0.0446(14) 0.0399(14) -0.0068(11) -0.0009(12) -0.0020(12)
O5 0.0622(17) 0.0535(15) 0.0797(18) -0.0331(14) 0.0046(14) -0.0086(13)
O6 0.0503(15) 0.0615(16) 0.0557(15) -0.0264(13) 0.0029(12) -0.0014(12)
N1 0.0366(14) 0.0328(14) 0.0335(14) -0.0137(12) -0.0007(11) -0.0118(11)
N2 0.0367(14) 0.0351(14) 0.0354(14) -0.0184(12) 0.0006(11) -0.0162(11)
N3 0.0442(16) 0.0482(17) 0.0424(16) -0.0209(14) -0.0051(13) -0.0152(13)
C1 0.0382(17) 0.0351(17) 0.0269(16) -0.0121(13) 0.0019(13) -0.0145(14)
C2 0.0347(17) 0.0365(17) 0.0325(16) -0.0165(14) 0.0070(13) -0.0111(14)
C3 0.0351(17) 0.0340(16) 0.0320(16) -0.0134(13) 0.0011(13) -0.0118(13)
C4 0.0417(19) 0.0408(18) 0.0270(16) -0.0111(14) -0.0027(13) -0.0098(15)
C5 0.0342(17) 0.0385(17) 0.0341(17) -0.0174(14) 0.0024(13) -0.0112(14)
C6 0.0366(17) 0.0351(17) 0.0414(18) -0.0189(14) 0.0007(14) -0.0077(14)
C7 0.0355(18) 0.0355(18) 0.0383(18) -0.0155(14) 0.0011(14) -0.0165(15)
C8 0.0414(19) 0.0361(18) 0.0368(18) -0.0160(15) 0.0027(15) -0.0110(15)
C9 0.0407(19) 0.059(2) 0.0425(19) -0.0317(17) 0.0035(15) -0.0093(16)
C13 0.0411(18) 0.0369(17) 0.0324(17) -0.0119(14) -0.0024(14) -0.0144(14)
C14 0.0454(19) 0.0378(18) 0.0341(17) -0.0141(14) -0.0071(14) -0.0139(15)
C15 0.0385(18) 0.048(2) 0.0474(19) -0.0247(16) 0.0104(15) -0.0241(15)
C16 0.0356(17) 0.0386(18) 0.0406(18) -0.0184(15) 0.0049(14) -0.0199(14)
C17 0.058(2) 0.048(2) 0.047(2) -0.0200(17) -0.0141(17) -0.0151(17)
C18 0.056(2) 0.0379(19) 0.059(2) -0.0206(17) -0.0164(18) -0.0082(16)

loop_
_atom_type_symbol
_atom_type_description
_atom_type_scat_dispersion_real
_atom_type_scat_dispersion_imag
_atom_type_scat_source
C C 0.0033 0.0016 'International Tables Vol C Tables 4.2.6.8 and 6.1.1.4'
H H 0.0000 0.0000 'International Tables Vol C Tables 4.2.6.8 and 6.1.1.4'
N N 0.0061 0.0033 'International Tables Vol C Tables 4.2.6.8 and 6.1.1.4'
O O 0.0106 0.0060 'International Tables Vol C Tables 4.2.6.8 and 6.1.1.4'
Cu Cu 0.3201 1.2651 'International Tables Vol C Tables 4.2.6.8 and 6.1.1.4'

loop_
_geom_angle_atom_site_label_1
_geom_angle_atom_site_label_2
_geom_angle_atom_site_label_3
_geom_angle
_geom_angle_site_symmetry_1
_geom_angle_site_symmetry_3
H10A C10 H10B 109.5 . .
H10A C10 H10C 109.5 . .
H10B C10 H10C 109.5 . .
C9 C10 H10A 109.5 . .
C9 C10 H10B 109.5 . .
C9 C10 H10C 109.5 . .
H11A C11 H11B 109.5 . .
H11A C11 H11C 109.5 . .
H11B C11 H11C 109.5 . .
C9 C11 H11A 109.5 . .
C9 C11 H11B 109.5 . .
C9 C11 H11C 109.5 . .
H12A C12 H12B 109.5 . .
H12A C12 H12C 109.5 . .
H12B C12 H12C 109.5 . .
C9 C12 H12A 109.5 . .
C9 C12 H12B 109.5 . .
C9 C12 H12C 109.5 . .
H10D C10' H10E 109.5 . .
H10D C10' H10F 109.5 . .
H10E C10' H10F 109.5 . .
C9 C10' H10D 109.5 . .
C9 C10' H10E 109.5 . .
C9 C10' H10F 109.5 . .
H11D C11' H11E 109.5 . .
H11D C11' H11F 109.5 . .
H11E C11' H11F 109.5 . .
C9 C11' H11D 109.5 . .
C9 C11' H11E 109.5 . .
C9 C11' H11F 109.5 . .
H12D C12' H12E 109.5 . .
H12D C12' H12F 109.5 . .
H12E C12' H12F 109.5 . .
C9 C12' H12D 109.5 . .
C9 C12' H12E 109.5 . .
C9 C12' H12F 109.5 . .
O1 Cu1 O1 180.0 2_575 .
O1 Cu1 N1 88.08(9) 2_575 2_575
O1 Cu1 N1 91.91(9) . 2_575
O1 Cu1 N1 88.09(9) . .
O1 Cu1 N1 91.91(9) 2_575 .
N1 Cu1 N1 180.0 . 2_575
C7 O1 Cu1 104.25(18) . .
C8 O3 H3 109.5 . .
H5A O5 H5B 97.2 . .
H6A O6 H6B 85.4 . .
C13 N1 Cu1 127.5(2) . .
C13 N1 C14 103.0(2) . .
C14 N1 Cu1 129.5(2) . .
N3 N2 C15 121.5(2) . .
C13 N2 N3 109.5(2) . .
C13 N2 C15 129.0(3) . .
C14 N3 N2 103.4(2) . .
C2 C1 C7 120.8(3) . .
C6 C1 C2 119.6(3) . .
C6 C1 C7 119.5(3) . .
C1 C2 H2 120.4 . .
C3 C2 C1 119.3(3) . .
C3 C2 H2 120.4 . .
C2 C3 C4 119.5(3) . .
C2 C3 C8 122.0(3) . .
C4 C3 C8 118.5(3) . .
C3 C4 H4 118.8 . .
C5 C4 C3 122.5(3) . .
C5 C4 H4 118.8 . .
C4 C5 C6 116.8(3) . .
C4 C5 C9 121.4(3) . .
C6 C5 C9 121.7(3) . .
C1 C6 C5 122.3(3) . .
C1 C6 H6 118.8 . .
C5 C6 H6 118.8 . .
O1 C7 C1 117.9(3) . .
O2 C7 O1 120.8(3) . .
O2 C7 C1 121.2(3) . .
O3 C8 C3 113.5(3) . .
O4 C8 O3 123.2(3) . .
O4 C8 C3 123.3(3) . .
C11 C9 C10 107.8(3) . .
C11 C9 C12 110.2(4) . .
C11 C9 C5 107.4(3) . .
C12 C9 C10 108.2(3) . .
C12 C9 C5 112.2(3) . .
C10' C9 C11' 109.2(7) . .
C10' C9 C12' 107.6(7) . .
C10' C9 C5 109.8(9) . .
C11' C9 C12' 107.0(7) . .
C11' C9 C5 113.4(10) . .
C5 C9 C10 111.0(3) . .
C5 C9 C12' 109.6(9) . .
N1 C13 H13 124.9 . .
N2 C13 N1 110.3(3) . .
N2 C13 H13 124.9 . .
N1 C14 H14 123.1 . .
N3 C14 N1 113.8(3) . .
N3 C14 H14 123.1 . .
N2 C15 H15A 109.4 . .
N2 C15 H15B 109.4 . .
N2 C15 C16 111.4(2) . .
H15A C15 H15B 108.0 . .
C16 C15 H15A 109.4 . .
C16 C15 H15B 109.4 . .
C17 C16 C15 120.5(3) . .
C17 C16 C18 118.3(3) . 2_685
C18 C16 C15 121.3(3) 2_685 .
C16 C17 H17 119.5 . .
C16 C17 C18 121.0(3) . .
C18 C17 H17 119.5 . .
C16 C18 C17 120.7(3) 2_685 .
C16 C18 H18 119.6 2_685 .
C17 C18 H18 119.6 . .

loop_
_geom_bond_atom_site_label_1
_geom_bond_atom_site_label_2
_geom_bond_distance
_geom_bond_site_symmetry_2
C10 H10A 0.9600 .
C10 H10B 0.9600 .
C10 H10C 0.9600 .
C10 C9 1.542(5) .
C11 H11A 0.9600 .
C11 H11B 0.9600 .
C11 H11C 0.9600 .
C11 C9 1.516(5) .
C12 H12A 0.9600 .
C12 H12B 0.9600 .
C12 H12C 0.9600 .
C12 C9 1.518(5) .
C10' H10D 0.9600 .
C10' H10E 0.9600 .
C10' H10F 0.9600 .
C10' C9 1.520(9) .
C11' H11D 0.9600 .
C11' H11E 0.9600 .
C11' H11F 0.9600 .
C11' C9 1.524(9) .
C12' H12D 0.9600 .
C12' H12E 0.9600 .
C12' H12F 0.9600 .
C12' C9 1.548(9) .
Cu1 O1 1.9643(19) 2_575
Cu1 O1 1.9643(19) .
Cu1 N1 2.019(2) .
Cu1 N1 2.019(2) 2_575
O1 C7 1.285(3) .
O2 C7 1.244(4) .
O3 H3 0.8200 .
O3 C8 1.322(3) .
O4 C8 1.204(3) .
O5 H5A 0.8500 .
O5 H5B 0.8500 .
O6 H6A 0.8501 .
O6 H6B 0.8500 .
N1 C13 1.326(4) .
N1 C14 1.356(4) .
N2 N3 1.354(3) .
N2 C13 1.322(4) .
N2 C15 1.478(3) .
N3 C14 1.311(4) .
C1 C2 1.394(4) .
C1 C6 1.381(4) .
C1 C7 1.494(4) .
C2 H2 0.9300 .
C2 C3 1.379(4) .
C3 C4 1.389(4) .
C3 C8 1.487(4) .
C4 H4 0.9300 .
C4 C5 1.379(4) .
C5 C6 1.383(4) .
C5 C9 1.533(4) .
C6 H6 0.9300 .
C13 H13 0.9300 .
C14 H14 0.9300 .
C15 H15A 0.9700 .
C15 H15B 0.9700 .
C15 C16 1.512(4) .
C16 C17 1.369(4) .
C16 C18 1.372(4) 2_685
C17 H17 0.9300 .
C17 C18 1.387(4) .
C18 C16 1.372(4) 2_685
C18 H18 0.9300 .

loop_
_geom_hbond_atom_site_label_D
_geom_hbond_atom_site_label_H
_geom_hbond_atom_site_label_A
_geom_hbond_distance_DH
_geom_hbond_distance_HA
_geom_hbond_distance_DA
_geom_hbond_angle_DHA
_geom_hbond_site_symmetry_A
O3 H3 O5 0.82 1.82 2.638(3) 176.8 2_666
O5 H5A O6 0.85 2.10 2.922(3) 161.2 2_666
O5 H5B O6 0.85 2.00 2.844(3) 175.4 1_565
O6 H6A O2 0.85 1.91 2.750(3) 171.5 1_645
O6 H6B N3 0.85 2.29 3.040(3) 147.0 1_545

loop_
_geom_torsion_atom_site_label_1
_geom_torsion_atom_site_label_2
_geom_torsion_atom_site_label_3
_geom_torsion_atom_site_label_4
_geom_torsion
_geom_torsion_site_symmetry_1
_geom_torsion_site_symmetry_2
_geom_torsion_site_symmetry_3
_geom_torsion_site_symmetry_4
Cu1 O1 C7 O2 9.9(3) . . . .
Cu1 O1 C7 C1 -167.5(2) . . . .
Cu1 N1 C13 N2 -177.92(18) . . . .
Cu1 N1 C14 N3 177.64(19) . . . .
N2 N3 C14 N1 0.4(3) . . . .
N2 C15 C16 C17 -96.9(3) . . . .
N2 C15 C16 C18 84.0(4) . . . 2_685
N3 N2 C13 N1 0.1(3) . . . .
N3 N2 C15 C16 -71.6(4) . . . .
C1 C2 C3 C4 0.0(4) . . . .
C1 C2 C3 C8 178.3(3) . . . .
C2 C1 C6 C5 -1.2(4) . . . .
C2 C1 C7 O1 1.6(4) . . . .
C2 C1 C7 O2 -175.7(3) . . . .
C2 C3 C4 C5 -0.3(4) . . . .
C2 C3 C8 O3 11.2(4) . . . .
C2 C3 C8 O4 -169.3(3) . . . .
C3 C4 C5 C6 -0.2(4) . . . .
C3 C4 C5 C9 -177.9(3) . . . .
C4 C3 C8 O3 -170.6(3) . . . .
C4 C3 C8 O4 9.0(4) . . . .
C4 C5 C6 C1 1.0(4) . . . .
C4 C5 C9 C10 -25.9(5) . . . .
C4 C5 C9 C11 91.8(5) . . . .
C4 C5 C9 C12 -147.0(5) . . . .
C4 C5 C9 C10' -61.6(12) . . . .
C4 C5 C9 C11' 60.9(11) . . . .
C4 C5 C9 C12' -179.6(11) . . . .
C6 C1 C2 C3 0.7(4) . . . .
C6 C1 C7 O1 -179.1(2) . . . .
C6 C1 C7 O2 3.5(4) . . . .
C6 C5 C9 C10 156.5(5) . . . .
C6 C5 C9 C11 -85.9(5) . . . .
C6 C5 C9 C12 35.4(6) . . . .
C6 C5 C9 C10' 120.8(12) . . . .
C6 C5 C9 C11' -116.8(11) . . . .
C6 C5 C9 C12' 2.8(11) . . . .
C7 C1 C2 C3 179.9(2) . . . .
C7 C1 C6 C5 179.5(3) . . . .
C8 C3 C4 C5 -178.6(3) . . . .
C9 C5 C6 C1 178.7(3) . . . .
C13 N1 C14 N3 -0.3(3) . . . .
C13 N2 N3 C14 -0.3(3) . . . .
C13 N2 C15 C16 109.3(3) . . . .
C14 N1 C13 N2 0.1(3) . . . .
C15 N2 N3 C14 -179.6(3) . . . .
C15 N2 C13 N1 179.4(3) . . . .
C15 C16 C17 C18 179.5(3) . . . .
C16 C17 C18 C16 1.4(6) . . . 2_685
C18 C16 C17 C18 -1.4(6) 2_685 . . .
